data_1503845
loop_
_publ_author_name
'Yip, Kai-Tai'
'Zhu, Nian-Yong'
'Yang, Dan'

_publ_section_title
;
 Palladium-catalyzed highly diastereoselective oxidative cascade
 cyclization reactions.
;
_journal_issue 9
_journal_name_full 'Organic letters'
_journal_page_first 1911
_journal_page_last 1914
_journal_paper_doi 10.1021/ol900355h
_journal_volume 11
_journal_year 2009
_chemical_formula_moiety 'C17 H19 N O'
_chemical_formula_sum 'C17 H19 N O'
_chemical_formula_weight 253.33
_chemical_name_systematic
;
 ?
;
_space_group_IT_number 14
_symmetry_cell_setting monoclinic
_symmetry_space_group_name_Hall '-P 2ybc'
_symmetry_space_group_name_H-M 'P 1 21/c 1'
_atom_sites_solution_hydrogens geom
_atom_sites_solution_primary direct
_atom_sites_solution_secondary difmap
_audit_creation_method SHELXL-97
_cell_angle_alpha 90.00
_cell_angle_beta 96.94(3)
_cell_angle_gamma 90.00
_cell_formula_units_Z 4
_cell_length_a 11.406(2)
_cell_length_b 10.314(2)
_cell_length_c 12.029(2)
_cell_measurement_reflns_used 0
_cell_measurement_temperature 301(2)
_cell_measurement_theta_max 0
_cell_measurement_theta_min 0
_cell_volume 1404.7(4)
_computing_molecular_graphics 'Ortep-3 for Windows (Farrugia, 1997)'
_computing_publication_material 'WinGX publication routines (Farrugia, 1999)'
_computing_structure_refinement 'SHELXL-97 (Sheldrick, 1997)'
_computing_structure_solution SHELXS-97
_diffrn_ambient_temperature 301(2)
_diffrn_measured_fraction_theta_full 0.955
_diffrn_measured_fraction_theta_max 0.955
_diffrn_radiation_monochromator graphite
_diffrn_radiation_source 'fine-focus sealed tube'
_diffrn_radiation_type MoK\a
_diffrn_radiation_wavelength 0.71073
_diffrn_reflns_av_R_equivalents 0.0245
_diffrn_reflns_av_sigmaI/netI 0.0411
_diffrn_reflns_limit_h_max 13
_diffrn_reflns_limit_h_min -13
_diffrn_reflns_limit_k_max 12
_diffrn_reflns_limit_k_min -12
_diffrn_reflns_limit_l_max 14
_diffrn_reflns_limit_l_min -14
_diffrn_reflns_number 9218
_diffrn_reflns_theta_full 25.63
_diffrn_reflns_theta_max 25.63
_diffrn_reflns_theta_min 2.61
_exptl_absorpt_coefficient_mu 0.074
_exptl_absorpt_correction_T_max 0.9710
_exptl_absorpt_correction_T_min 0.9640
_exptl_absorpt_correction_type none
_exptl_crystal_colour colorless
_exptl_crystal_density_diffrn 1.198
_exptl_crystal_density_method 'not measured'
_exptl_crystal_description prism
_exptl_crystal_F_000 544
_exptl_crystal_size_max 0.50
_exptl_crystal_size_mid 0.40
_exptl_crystal_size_min 0.40
_refine_diff_density_max 0.156
_refine_diff_density_min -0.139
_refine_diff_density_rms 0.033
_refine_ls_extinction_method none
_refine_ls_goodness_of_fit_ref 1.094
_refine_ls_hydrogen_treatment ride-on
_refine_ls_matrix_type full
_refine_ls_number_parameters 172
_refine_ls_number_reflns 2536
_refine_ls_number_restraints 0
_refine_ls_restrained_S_all 1.094
_refine_ls_R_factor_all 0.0481
_refine_ls_R_factor_gt 0.0375
_refine_ls_shift/su_max 0.001
_refine_ls_shift/su_mean 0.000
_refine_ls_structure_factor_coef Fsqd
_refine_ls_weighting_details 'calc w=1/[\s^2^(Fo^2^)+(0.0558P)^2^+0.1116P] where P=(Fo^2^+2Fc^2^)/3'
_refine_ls_weighting_scheme calc
_refine_ls_wR_factor_gt 0.1059
_refine_ls_wR_factor_ref 0.1118
_reflns_number_gt 1994
_reflns_number_total 2536
_reflns_threshold_expression >2sigma(I)
_cod_data_source_file ol900355h_si_002.cif
_cod_data_source_block mar1790
_cod_original_cell_volume 1404.7(5)
_cod_original_sg_symbol_H-M 'P 21/c'
_cod_database_code 1503845

loop_
_symmetry_equiv_pos_as_xyz
'x, y, z'
'-x, y+1/2, -z+1/2'
'-x, -y, -z'
'x, -y-1/2, z-1/2'

loop_
_atom_site_label
_atom_site_type_symbol
_atom_site_fract_x
_atom_site_fract_y
_atom_site_fract_z
_atom_site_U_iso_or_equiv
_atom_site_adp_type
_atom_site_occupancy
_atom_site_symmetry_multiplicity
_atom_site_calc_flag
_atom_site_refinement_flags
O1 O 0.58526(9) 0.01083(9) 0.79318(8) 0.0577(3) Uani 1 1 d .
N1 N 0.59417(9) 0.21247(10) 0.87334(8) 0.0412(3) Uani 1 1 d .
C1 C 0.53799(11) 0.10420(11) 0.83174(9) 0.0405(3) Uani 1 1 d .
C2 C 0.40638(11) 0.12256(11) 0.83999(9) 0.0405(3) Uani 1 1 d .
C9 C 0.51708(11) 0.30521(12) 0.92335(10) 0.0436(3) Uani 1 1 d .
H9 H 0.4969 0.3772 0.8714 0.052 Uiso 1 1 calc R
C3 C 0.34835(11) 0.17693(12) 0.72624(10) 0.0441(3) Uani 1 1 d .
H3A H 0.3817 0.2613 0.7134 0.053 Uiso 1 1 calc R
H3B H 0.3657 0.1197 0.6664 0.053 Uiso 1 1 calc R
C11 C 0.71915(12) 0.33005(12) 0.99608(10) 0.0464(3) Uani 1 1 d .
C10 C 0.59694(12) 0.35443(14) 1.02673(11) 0.0537(4) Uani 1 1 d .
H10A H 0.5842 0.4460 1.0392 0.064 Uiso 1 1 calc R
H10B H 0.5834 0.3064 1.0933 0.064 Uiso 1 1 calc R
C8 C 0.40748(12) 0.22449(13) 0.93396(10) 0.0479(3) Uani 1 1 d .
H8A H 0.3369 0.2777 0.9234 0.057 Uiso 1 1 calc R
H8B H 0.4125 0.1832 1.0068 0.057 Uiso 1 1 calc R
C4 C 0.21717(12) 0.18920(13) 0.72407(11) 0.0486(3) Uani 1 1 d .
C7 C 0.34642(13) -0.00455(13) 0.86428(12) 0.0532(4) Uani 1 1 d .
H7A H 0.3625 -0.0685 0.8089 0.064 Uiso 1 1 calc R
H7B H 0.3798 -0.0362 0.9372 0.064 Uiso 1 1 calc R
C16 C 0.71389(11) 0.24089(12) 0.90833(10) 0.0426(3) Uani 1 1 d .
C5 C 0.15724(13) 0.06563(14) 0.75079(12) 0.0567(4) Uani 1 1 d .
H5A H 0.1635 0.0029 0.6917 0.068 Uiso 1 1 calc R
H5B H 0.0741 0.0822 0.7545 0.068 Uiso 1 1 calc R
C17 C 0.16214(15) 0.30011(16) 0.70317(15) 0.0713(5) Uani 1 1 d .
H17A H 0.2047 0.3740 0.6892 0.086 Uiso 1 1 calc R
H17B H 0.0806 0.3047 0.7024 0.086 Uiso 1 1 calc R
C15 C 0.81361(13) 0.19408(15) 0.86878(12) 0.0569(4) Uani 1 1 d .
H15 H 0.8090 0.1334 0.8112 0.068 Uiso 1 1 calc R
C12 C 0.82792(14) 0.37637(15) 1.04189(12) 0.0597(4) Uani 1 1 d .
H12 H 0.8332 0.4375 1.0991 0.072 Uiso 1 1 calc R
C6 C 0.21341(13) 0.00995(15) 0.86247(13) 0.0613(4) Uani 1 1 d .
H6A H 0.1969 0.0668 0.9229 0.074 Uiso 1 1 calc R
H6B H 0.1789 -0.0741 0.8745 0.074 Uiso 1 1 calc R
C14 C 0.92158(13) 0.24082(17) 0.91799(14) 0.0679(4) Uani 1 1 d .
H14 H 0.9906 0.2102 0.8933 0.081 Uiso 1 1 calc R
C13 C 0.92886(14) 0.33104(16) 1.00203(14) 0.0669(4) Uani 1 1 d .
H13 H 1.0023 0.3620 1.0325 0.080 Uiso 1 1 calc R

loop_
_atom_site_aniso_label
_atom_site_aniso_U_11
_atom_site_aniso_U_22
_atom_site_aniso_U_33
_atom_site_aniso_U_23
_atom_site_aniso_U_13
_atom_site_aniso_U_12
O1 0.0624(6) 0.0443(6) 0.0651(6) -0.0196(4) 0.0031(5) 0.0104(4)
N1 0.0482(6) 0.0363(5) 0.0391(5) -0.0063(4) 0.0052(5) 0.0057(4)
C1 0.0534(7) 0.0345(6) 0.0329(6) -0.0023(5) 0.0024(5) 0.0063(5)
C2 0.0497(7) 0.0367(7) 0.0347(6) 0.0015(5) 0.0033(5) 0.0034(5)
C9 0.0536(8) 0.0358(6) 0.0408(6) -0.0063(5) 0.0029(5) 0.0118(5)
C3 0.0525(8) 0.0423(7) 0.0364(6) 0.0040(5) 0.0009(5) -0.0006(6)
C11 0.0563(8) 0.0403(7) 0.0408(7) 0.0006(5) -0.0006(6) 0.0042(6)
C10 0.0635(9) 0.0469(8) 0.0487(8) -0.0148(6) -0.0009(6) 0.0100(6)
C8 0.0513(8) 0.0534(8) 0.0387(7) -0.0058(5) 0.0047(6) 0.0112(6)
C4 0.0537(8) 0.0486(8) 0.0408(7) 0.0033(5) -0.0051(6) 0.0008(6)
C7 0.0644(9) 0.0433(8) 0.0505(8) 0.0122(6) 0.0014(7) 0.0001(6)
C16 0.0507(7) 0.0366(7) 0.0398(6) 0.0025(5) 0.0032(5) 0.0027(5)
C5 0.0535(8) 0.0558(9) 0.0592(8) 0.0001(7) 0.0007(7) -0.0063(7)
C17 0.0598(10) 0.0594(10) 0.0908(12) 0.0120(8) -0.0064(8) 0.0043(7)
C15 0.0575(9) 0.0568(9) 0.0579(9) -0.0060(6) 0.0127(7) 0.0052(7)
C12 0.0683(10) 0.0574(9) 0.0499(8) -0.0031(6) -0.0078(7) -0.0052(7)
C6 0.0647(9) 0.0572(9) 0.0620(9) 0.0134(7) 0.0078(7) -0.0101(7)
C14 0.0489(9) 0.0798(12) 0.0753(11) 0.0028(9) 0.0091(7) 0.0026(8)
C13 0.0564(9) 0.0751(11) 0.0661(10) 0.0048(8) -0.0052(7) -0.0079(8)

loop_
_atom_type_symbol
_atom_type_description
_atom_type_scat_dispersion_real
_atom_type_scat_dispersion_imag
_atom_type_scat_source
C C 0.0033 0.0016 'International Tables Vol C Tables 4.2.6.8 and 6.1.1.4'
H H 0.0000 0.0000 'International Tables Vol C Tables 4.2.6.8 and 6.1.1.4'
O O 0.0106 0.0060 'International Tables Vol C Tables 4.2.6.8 and 6.1.1.4'
N N 0.0061 0.0033 'International Tables Vol C Tables 4.2.6.8 and 6.1.1.4'

loop_
_geom_angle_atom_site_label_1
_geom_angle_atom_site_label_2
_geom_angle_atom_site_label_3
_geom_angle
C1 N1 C16 132.86(11)
C1 N1 C9 114.01(10)
C16 N1 C9 110.29(10)
O1 C1 N1 125.44(12)
O1 C1 C2 127.16(11)
N1 C1 C2 107.38(10)
C7 C2 C1 111.91(10)
C7 C2 C8 114.21(10)
C1 C2 C8 102.18(10)
C7 C2 C3 109.07(10)
C1 C2 C3 107.78(10)
C8 C2 C3 111.40(10)
N1 C9 C8 102.46(10)
N1 C9 C10 102.71(10)
C8 C9 C10 121.75(11)
N1 C9 H9 109.7
C8 C9 H9 109.7
C10 C9 H9 109.7
C4 C3 C2 111.38(11)
C4 C3 H3A 109.4
C2 C3 H3A 109.4
C4 C3 H3B 109.4
C2 C3 H3B 109.4
H3A C3 H3B 108.0
C12 C11 C16 118.97(13)
C12 C11 C10 131.18(12)
C16 C11 C10 109.80(11)
C11 C10 C9 102.86(10)
C11 C10 H10A 111.2
C9 C10 H10A 111.2
C11 C10 H10B 111.2
C9 C10 H10B 111.2
H10A C10 H10B 109.1
C9 C8 C2 104.22(10)
C9 C8 H8A 110.9
C2 C8 H8A 110.9
C9 C8 H8B 110.9
C2 C8 H8B 110.9
H8A C8 H8B 108.9
C17 C4 C3 121.98(14)
C17 C4 C5 124.14(14)
C3 C4 C5 113.86(11)
C6 C7 C2 112.50(11)
C6 C7 H7A 109.1
C2 C7 H7A 109.1
C6 C7 H7B 109.1
C2 C7 H7B 109.1
H7A C7 H7B 107.8
C15 C16 C11 122.15(13)
C15 C16 N1 129.53(12)
C11 C16 N1 108.32(11)
C4 C5 C6 110.75(11)
C4 C5 H5A 109.5
C6 C5 H5A 109.5
C4 C5 H5B 109.5
C6 C5 H5B 109.5
H5A C5 H5B 108.1
C4 C17 H17A 120.0
C4 C17 H17B 120.0
H17A C17 H17B 120.0
C16 C15 C14 117.39(14)
C16 C15 H15 121.3
C14 C15 H15 121.3
C11 C12 C13 119.40(14)
C11 C12 H12 120.3
C13 C12 H12 120.3
C7 C6 C5 111.14(12)
C7 C6 H6A 109.4
C5 C6 H6A 109.4
C7 C6 H6B 109.4
C5 C6 H6B 109.4
H6A C6 H6B 108.0
C13 C14 C15 121.53(15)
C13 C14 H14 119.2
C15 C14 H14 119.2
C14 C13 C12 120.51(14)
C14 C13 H13 119.7
C12 C13 H13 119.7

loop_
_geom_bond_atom_site_label_1
_geom_bond_atom_site_label_2
_geom_bond_distance
O1 C1 1.2221(14)
N1 C1 1.3530(16)
N1 C16 1.4102(16)
N1 C9 1.4757(15)
C1 C2 1.5281(18)
C2 C7 1.5232(18)
C2 C8 1.5426(16)
C2 C3 1.5512(16)
C9 C8 1.5202(19)
C9 C10 1.5362(18)
C9 H9 0.9800
C3 C4 1.4987(19)
C3 H3A 0.9700
C3 H3B 0.9700
C11 C12 1.381(2)
C11 C16 1.3958(17)
C11 C10 1.505(2)
C10 H10A 0.9700
C10 H10B 0.9700
C8 H8A 0.9700
C8 H8B 0.9700
C4 C17 1.314(2)
C4 C5 1.4994(19)
C7 C6 1.522(2)
C7 H7A 0.9700
C7 H7B 0.9700
C16 C15 1.3725(19)
C5 C6 1.529(2)
C5 H5A 0.9700
C5 H5B 0.9700
C17 H17A 0.9300
C17 H17B 0.9300
C15 C14 1.387(2)
C15 H15 0.9300
C12 C13 1.381(2)
C12 H12 0.9300
C6 H6A 0.9700
C6 H6B 0.9700
C14 C13 1.369(2)
C14 H14 0.9300
C13 H13 0.9300
